data_9003407
loop_
_publ_author_name
'Thompson, R. M.'
'Downs, R. T.'

_publ_section_title
;Model pyroxenes II: Structural variation as a function of tetrahedral
 rotation model sodium manganese px after Ohashi et al. (1987) with O3-O3-O3
 angle = 174.1 and model oxygen radius = 1.297
;
_journal_name_full 'American Mineralogist'
_journal_page_first 614
_journal_page_last 628
_journal_volume 89
_journal_year 2004
_chemical_formula_sum 'Mn Na O6 Si2'
_chemical_name_mineral Pyroxene-ideal
_space_group_IT_number 15
_symmetry_space_group_name_Hall '-C 2yc'
_symmetry_space_group_name_H-M 'C 1 2/c 1'
_cell_angle_alpha 90
_cell_angle_beta 109.9
_cell_angle_gamma 90
_cell_length_a 9.698
_cell_length_b 8.973
_cell_length_c 5.181
_cell_formula_units_Z 4
_cell_volume 423.930
_database_code_amcsd 0003496
_exptl_crystal_density_diffrn 3.605
_cod_original_formula_sum 'Mn Na Si2 O6'
_cod_database_code 9003407

loop_
_space_group_symop_operation_xyz
x,y,z
1/2+x,1/2+y,z
x,-y,1/2+z
1/2+x,1/2-y,1/2+z
-x,y,1/2-z
1/2-x,1/2+y,1/2-z
-x,-y,-z
1/2-x,1/2-y,-z

loop_
_atom_site_label
_atom_site_fract_x
_atom_site_fract_y
_atom_site_fract_z
Mn 0.00000 0.91667 0.25000
Na 0.00000 0.25000 0.25000
Si 0.30810 0.08333 0.27950
O1 0.13390 0.08333 0.16860
O2 0.36610 0.25000 0.33140
O3 0.36610 0.00740 0.05910

loop_
_cod_related_entry_id
_cod_related_entry_database
_cod_related_entry_code
1 AMCSD 0003496
